data_4077170
loop_
_publ_author_name
'Ramakrishna, T. V. V.'
'Lushnikova, Svetlana'
'Sharp, Paul R.'

_publ_section_title
;
 Cp2Zr(\h2-benzocyclobutadiene)(PMe3), a Rare \h2-Cyclobutadiene Complex
;
_journal_issue 26
_journal_name_full Organometallics
_journal_page_first 5685
_journal_paper_doi 10.1021/om020829h
_journal_volume 21
_journal_year 2002
_chemical_formula_moiety C32H26Zr1,0.5C7H8
_chemical_formula_sum 'C35.5 H30 Zr'
_chemical_formula_weight 547.81
_chemical_name_systematic
;
  ?
;
_space_group_IT_number 14
_symmetry_cell_setting monoclinic
_symmetry_space_group_name_Hall '-P 2yn'
_symmetry_space_group_name_H-M 'P 1 21/n 1'
_atom_sites_solution_hydrogens geom
_atom_sites_solution_primary direct
_atom_sites_solution_secondary difmap
_audit_creation_method SHELXL-97
_cell_angle_alpha 90.00
_cell_angle_beta 98.407(4)
_cell_angle_gamma 90.00
_cell_formula_units_Z 4
_cell_length_a 8.5915(16)
_cell_length_b 19.945(4)
_cell_length_c 15.720(3)
_cell_measurement_temperature 173(2)
_cell_volume 2664.8(9)
_computing_cell_refinement 'SMART (Bruker, 1998)'
_computing_data_collection 'SMART (Bruker, 1998)'
_computing_data_reduction 'SAINT (Bruker, 1998)'
_computing_molecular_graphics
;
  L. J. Barbour, X-Seed - Graphical Interface to
  SHELX-97 and POV-Ray, 1999
  ORTEP (Johnson, 1976), ORTEP 3 for Windows (L. J. Farrugia, 1997)
;
_computing_publication_material 'CIFTAB (Sheldrick, 1997)'
_computing_structure_refinement
;
  SHELXL-97 (Sheldrick, 1997), L. J. Barbour, X-Seed - Graphical Interface to
  SHELX-97 and POV-Ray, 1999
;
_computing_structure_solution 'SHELXS-97 (Sheldrick, 1990)'
_diffrn_ambient_temperature 173(2)
_diffrn_measured_fraction_theta_full 0.995
_diffrn_measured_fraction_theta_max 0.995
_diffrn_measurement_device_type 'CCD area detector'
_diffrn_measurement_method 'phi and omega scans'
_diffrn_radiation_monochromator graphite
_diffrn_radiation_source 'fine-focus sealed tube'
_diffrn_radiation_type MoK\a
_diffrn_radiation_wavelength 0.71070
_diffrn_reflns_av_R_equivalents 0.1560
_diffrn_reflns_av_sigmaI/netI 0.2401
_diffrn_reflns_limit_h_max 10
_diffrn_reflns_limit_h_min -10
_diffrn_reflns_limit_k_max 16
_diffrn_reflns_limit_k_min -25
_diffrn_reflns_limit_l_max 20
_diffrn_reflns_limit_l_min -20
_diffrn_reflns_number 16409
_diffrn_reflns_theta_full 27.10
_diffrn_reflns_theta_max 27.10
_diffrn_reflns_theta_min 1.66
_exptl_absorpt_coefficient_mu 0.435
_exptl_absorpt_correction_T_max 1.000
_exptl_absorpt_correction_T_min 0.547
_exptl_absorpt_correction_type multi-scan
_exptl_crystal_colour yellow
_exptl_crystal_density_diffrn 1.364
_exptl_crystal_density_method 'not measured'
_exptl_crystal_description rod
_exptl_crystal_F_000 1130
_exptl_crystal_size_max 0.30
_exptl_crystal_size_mid 0.10
_exptl_crystal_size_min 0.05
_refine_diff_density_max 1.723
_refine_diff_density_min -0.791
_refine_diff_density_rms 0.162
_refine_ls_extinction_method none
_refine_ls_goodness_of_fit_ref 0.977
_refine_ls_hydrogen_treatment mixed
_refine_ls_matrix_type full
_refine_ls_number_parameters 304
_refine_ls_number_reflns 5841
_refine_ls_number_restraints 0
_refine_ls_restrained_S_all 0.977
_refine_ls_R_factor_all 0.2486
_refine_ls_R_factor_gt 0.1101
_refine_ls_shift/su_max 0.002
_refine_ls_shift/su_mean 0.000
_refine_ls_structure_factor_coef Fsqd
_refine_ls_weighting_details 'calc w=1/[\s^2^(Fo^2^)+(0.1836P)^2^+0.0000P] where P=(Fo^2^+2Fc^2^)/3'
_refine_ls_weighting_scheme calc
_refine_ls_wR_factor_gt 0.2765
_refine_ls_wR_factor_ref 0.3436
_reflns_number_gt 2310
_reflns_number_total 5841
_reflns_threshold_expression >2sigma(I)
_cod_data_source_file om020829h.cif
_cod_data_source_block Compound3
_cod_original_cell_volume 2664.7(9)
_cod_original_sg_symbol_H-M P21/n
_cod_original_formula_sum 'C35.50 H30 Zr'
_cod_database_code 4077170

loop_
_symmetry_equiv_pos_as_xyz
'x, y, z'
'-x+1/2, y+1/2, -z+1/2'
'-x, -y, -z'
'x-1/2, -y-1/2, z-1/2'

loop_
_atom_site_label
_atom_site_type_symbol
_atom_site_fract_x
_atom_site_fract_y
_atom_site_fract_z
_atom_site_U_iso_or_equiv
_atom_site_adp_type
_atom_site_occupancy
_atom_site_symmetry_multiplicity
_atom_site_calc_flag
_atom_site_refinement_flags
Zr1 Zr 0.56658(12) 0.23363(6) 0.46093(6) 0.0373(4) Uani 1 1 d .
C1 C 0.8166(13) 0.2226(7) 0.5668(7) 0.055(4) Uani 1 1 d .
H1 H 0.8194 0.1914 0.6110 0.066 Uiso 1 1 calc R
C2 C 0.7713(14) 0.2871(7) 0.5707(7) 0.052(3) Uani 1 1 d .
H2 H 0.7378 0.3081 0.6176 0.063 Uiso 1 1 calc R
C3 C 0.7839(15) 0.3169(7) 0.4907(8) 0.063(4) Uani 1 1 d .
H3 H 0.7592 0.3611 0.4758 0.075 Uiso 1 1 calc R
C4 C 0.8384(14) 0.2701(7) 0.4387(8) 0.064(4) Uani 1 1 d .
H4 H 0.8577 0.2773 0.3828 0.077 Uiso 1 1 calc R
C5 C 0.8599(12) 0.2101(7) 0.4833(7) 0.051(3) Uani 1 1 d .
H5 H 0.8952 0.1698 0.4632 0.062 Uiso 1 1 calc R
C6 C 0.2970(16) 0.2368(13) 0.3770(9) 0.115(8) Uani 1 1 d .
H6 H 0.2239 0.2070 0.3937 0.138 Uiso 1 1 calc R
C7 C 0.3245(19) 0.3034(11) 0.4061(9) 0.093(6) Uani 1 1 d .
H7 H 0.2714 0.3251 0.4456 0.112 Uiso 1 1 calc R
C8 C 0.4417(19) 0.3310(9) 0.3667(8) 0.085(5) Uani 1 1 d .
H8 H 0.4800 0.3746 0.3741 0.102 Uiso 1 1 calc R
C9 C 0.495(2) 0.2807(9) 0.3121(8) 0.081(5) Uani 1 1 d .
H9 H 0.5760 0.2856 0.2795 0.097 Uiso 1 1 calc R
C10 C 0.4044(16) 0.2240(10) 0.3165(7) 0.082(5) Uani 1 1 d .
H10 H 0.4116 0.1845 0.2858 0.098 Uiso 1 1 calc R
C11 C 0.5712(14) 0.1210(6) 0.4533(7) 0.053(3) Uani 1 1 d .
H11 H 0.6747 0.1010 0.4510 0.063 Uiso 1 1 calc R
C12 C 0.4320(18) 0.0846(8) 0.4018(9) 0.075(4) Uani 1 1 d .
C13 C 0.349(2) 0.0539(9) 0.3228(9) 0.110(6) Uani 1 1 d .
H13 H 0.3792 0.0637 0.2697 0.133 Uiso 1 1 calc R
C14 C 0.236(3) 0.0140(11) 0.3277(12) 0.191(15) Uani 1 1 d .
H14 H 0.2079 -0.0138 0.2805 0.229 Uiso 1 1 calc R
C15 C 0.1533(19) 0.0072(7) 0.3920(13) 0.097(6) Uani 1 1 d .
H15 H 0.0509 -0.0091 0.3820 0.116 Uiso 1 1 calc R
C16 C 0.220(2) 0.0243(9) 0.4724(13) 0.105(6) Uiso 1 1 d .
H16 H 0.1782 0.0098 0.5206 0.126 Uiso 1 1 calc R
C17 C 0.3644(18) 0.0677(8) 0.4801(10) 0.087(5) Uani 1 1 d .
C18 C 0.4909(14) 0.1022(6) 0.5381(7) 0.046(3) Uani 1 1 d .
H18 H 0.5558 0.0694 0.5737 0.055 Uiso 1 1 calc R
C19 C 0.4329(12) 0.1566(6) 0.5951(6) 0.037(3) Uani 1 1 d .
C20 C 0.3733(13) 0.1275(5) 0.6709(7) 0.037(3) Uani 1 1 d .
C21 C 0.225(2) 0.1118(9) 0.6708(11) 0.094(5) Uiso 1 1 d .
H21 H 0.1511 0.1246 0.6247 0.112 Uiso 1 1 calc R
C22 C 0.176(3) 0.0748(14) 0.7412(13) 0.174(15) Uani 1 1 d .
H22 H 0.0722 0.0601 0.7377 0.209 Uiso 1 1 calc R
C23 C 0.273(3) 0.0625(8) 0.8072(15) 0.138(12) Uani 1 1 d .
H23 H 0.2414 0.0381 0.8522 0.166 Uiso 1 1 calc R
C24 C 0.419(3) 0.0844(10) 0.8126(12) 0.130(9) Uani 1 1 d .
H24 H 0.4864 0.0808 0.8645 0.156 Uiso 1 1 calc R
C25 C 0.4751(19) 0.1127(10) 0.7417(10) 0.101(6) Uani 1 1 d .
H25 H 0.5818 0.1214 0.7435 0.122 Uiso 1 1 calc R
C26 C 0.4401(12) 0.2228(5) 0.5793(6) 0.035(2) Uani 1 1 d .
C27 C 0.3788(12) 0.2741(5) 0.6341(6) 0.032(2) Uani 1 1 d .
C28 C 0.2266(13) 0.2977(6) 0.6162(8) 0.048(3) Uani 1 1 d .
H28 H 0.1613 0.2809 0.5686 0.057 Uiso 1 1 calc R
C29 C 0.1674(13) 0.3460(6) 0.6671(7) 0.047(3) Uani 1 1 d .
H29 H 0.0646 0.3614 0.6534 0.056 Uiso 1 1 calc R
C30 C 0.2632(16) 0.3705(6) 0.7375(8) 0.053(3) Uani 1 1 d .
H30 H 0.2250 0.4032 0.7712 0.063 Uiso 1 1 calc R
C31 C 0.4136(14) 0.3478(6) 0.7593(7) 0.044(3) Uani 1 1 d .
H31 H 0.4775 0.3653 0.8069 0.052 Uiso 1 1 calc R
C32 C 0.4712(13) 0.2976(5) 0.7086(6) 0.038(3) Uani 1 1 d .
H32 H 0.5714 0.2801 0.7250 0.046 Uiso 1 1 calc R
C100 C 0.641(3) 0.4768(11) 0.5740(15) 0.142(8) Uiso 1 1 d .
H100 H 0.7169 0.4628 0.6186 0.170 Uiso 1 1 calc R
C101 C 0.4706(18) 0.4572(9) 0.5530(10) 0.085(5) Uiso 1 1 d .
H101 H 0.4453 0.4234 0.5894 0.103 Uiso 1 1 calc R
C102 C 0.348(3) 0.4743(12) 0.4978(16) 0.131(8) Uiso 1 1 d .
C103 C 0.224(8) 0.459(4) 0.479(5) 0.26(3) Uiso 0.50 1 d P
H10A H 0.1762 0.4861 0.4320 0.386 Uiso 0.50 1 calc PR
H10B H 0.1679 0.4640 0.5269 0.386 Uiso 0.50 1 calc PR
H10C H 0.2208 0.4126 0.4614 0.386 Uiso 0.50 1 calc PR

loop_
_atom_site_aniso_label
_atom_site_aniso_U_11
_atom_site_aniso_U_22
_atom_site_aniso_U_33
_atom_site_aniso_U_23
_atom_site_aniso_U_13
_atom_site_aniso_U_12
Zr1 0.0410(6) 0.0460(7) 0.0282(5) -0.0062(6) 0.0159(4) -0.0012(6)
C1 0.042(7) 0.084(12) 0.038(7) -0.005(7) 0.003(5) -0.011(7)
C2 0.045(7) 0.076(10) 0.038(7) -0.010(6) 0.014(6) -0.018(6)
C3 0.084(10) 0.058(9) 0.055(8) -0.026(7) 0.044(7) -0.027(7)
C4 0.061(8) 0.083(10) 0.059(8) -0.005(8) 0.047(7) -0.024(8)
C5 0.032(6) 0.083(9) 0.046(7) -0.005(7) 0.027(6) -0.002(6)
C6 0.038(9) 0.27(3) 0.032(8) 0.005(12) -0.010(7) -0.006(12)
C7 0.076(11) 0.169(19) 0.030(8) -0.018(10) -0.010(8) 0.054(12)
C8 0.125(14) 0.108(13) 0.031(7) 0.009(8) 0.040(8) 0.045(11)
C9 0.092(12) 0.126(15) 0.028(7) 0.010(8) 0.018(7) 0.007(11)
C10 0.058(9) 0.161(18) 0.024(6) -0.019(9) 0.000(6) 0.009(10)
C11 0.047(7) 0.060(8) 0.058(8) -0.020(7) 0.033(6) -0.012(6)
C12 0.094(11) 0.081(11) 0.051(9) -0.007(8) 0.019(8) 0.002(9)
C13 0.19(2) 0.101(14) 0.041(9) -0.007(9) 0.038(11) -0.022(14)
C14 0.34(3) 0.17(2) 0.089(14) -0.079(14) 0.108(19) -0.22(2)
C15 0.083(11) 0.053(9) 0.131(15) -0.037(10) -0.063(11) 0.008(8)
C17 0.089(11) 0.104(13) 0.078(11) -0.027(9) 0.043(9) -0.027(10)
C18 0.063(8) 0.037(6) 0.037(6) -0.005(5) 0.004(6) 0.000(6)
C19 0.041(6) 0.043(7) 0.029(5) -0.009(5) 0.015(5) 0.002(5)
C20 0.048(7) 0.022(6) 0.046(7) -0.006(5) 0.025(6) 0.004(5)
C22 0.21(2) 0.27(3) 0.070(12) -0.097(17) 0.106(15) -0.17(2)
C23 0.29(3) 0.040(9) 0.128(18) -0.012(11) 0.17(2) -0.037(14)
C24 0.21(2) 0.114(16) 0.083(13) 0.068(12) 0.071(15) 0.085(16)
C25 0.077(11) 0.167(18) 0.068(10) 0.053(11) 0.036(9) 0.032(11)
C26 0.043(6) 0.036(7) 0.028(5) -0.006(5) 0.015(5) 0.003(5)
C27 0.037(6) 0.021(6) 0.044(6) -0.003(5) 0.024(5) -0.009(5)
C28 0.042(7) 0.052(7) 0.054(7) -0.009(6) 0.026(6) -0.004(6)
C29 0.045(7) 0.046(7) 0.051(7) -0.001(6) 0.013(6) 0.007(6)
C30 0.072(9) 0.048(8) 0.045(7) 0.003(6) 0.031(7) -0.003(7)
C31 0.068(8) 0.036(6) 0.031(6) 0.004(5) 0.021(6) -0.003(6)
C32 0.049(7) 0.038(6) 0.030(6) -0.008(5) 0.014(5) 0.007(5)

loop_
_atom_type_symbol
_atom_type_description
_atom_type_scat_dispersion_real
_atom_type_scat_dispersion_imag
_atom_type_scat_source
C C 0.0033 0.0016 'International Tables Vol C Tables 4.2.6.8 and 6.1.1.4'
H H 0.0000 0.0000 'International Tables Vol C Tables 4.2.6.8 and 6.1.1.4'
Zr Zr -2.9673 0.5597 'International Tables Vol C Tables 4.2.6.8 and 6.1.1.4'

loop_
_geom_angle_atom_site_label_1
_geom_angle_atom_site_label_2
_geom_angle_atom_site_label_3
_geom_angle
_geom_angle_site_symmetry_1
_geom_angle_site_symmetry_3
C11 Zr1 C26 87.9(4) . .
C11 Zr1 C3 131.0(4) . .
C26 Zr1 C3 109.9(4) . .
C11 Zr1 C10 83.5(6) . .
C26 Zr1 C10 117.6(4) . .
C3 Zr1 C10 121.8(5) . .
C11 Zr1 C6 91.1(7) . .
C26 Zr1 C6 85.3(4) . .
C3 Zr1 C6 134.1(6) . .
C10 Zr1 C6 33.6(5) . .
C11 Zr1 C9 109.1(5) . .
C26 Zr1 C9 135.1(5) . .
C3 Zr1 C9 90.1(5) . .
C10 Zr1 C9 32.0(5) . .
C6 Zr1 C9 54.2(6) . .
C11 Zr1 C2 116.3(4) . .
C26 Zr1 C2 81.4(4) . .
C3 Zr1 C2 32.7(4) . .
C10 Zr1 C2 154.2(5) . .
C6 Zr1 C2 148.8(7) . .
C9 Zr1 C2 122.2(5) . .
C11 Zr1 C4 104.9(4) . .
C26 Zr1 C4 134.2(4) . .
C3 Zr1 C4 31.7(4) . .
C10 Zr1 C4 107.6(5) . .
C6 Zr1 C4 136.7(5) . .
C9 Zr1 C4 82.5(5) . .
C2 Zr1 C4 53.3(4) . .
C11 Zr1 C1 85.9(5) . .
C26 Zr1 C1 85.1(4) . .
C3 Zr1 C1 52.6(5) . .
C10 Zr1 C1 154.4(4) . .
C6 Zr1 C1 170.1(5) . .
C9 Zr1 C1 135.7(5) . .
C2 Zr1 C1 31.0(4) . .
C4 Zr1 C1 53.2(4) . .
C11 Zr1 C5 78.3(4) . .
C26 Zr1 C5 116.6(4) . .
C3 Zr1 C5 52.8(4) . .
C10 Zr1 C5 121.6(4) . .
C6 Zr1 C5 154.8(5) . .
C9 Zr1 C5 107.6(5) . .
C2 Zr1 C5 53.3(4) . .
C4 Zr1 C5 31.8(4) . .
C1 Zr1 C5 33.0(4) . .
C11 Zr1 C7 123.2(6) . .
C26 Zr1 C7 82.3(4) . .
C3 Zr1 C7 104.6(6) . .
C10 Zr1 C7 54.1(5) . .
C6 Zr1 C7 32.5(6) . .
C9 Zr1 C7 53.3(5) . .
C2 Zr1 C7 117.1(6) . .
C4 Zr1 C7 121.6(6) . .
C1 Zr1 C7 147.6(5) . .
C5 Zr1 C7 153.4(6) . .
C11 Zr1 C8 136.9(5) . .
C26 Zr1 C8 109.2(4) . .
C3 Zr1 C8 81.0(6) . .
C10 Zr1 C8 53.5(6) . .
C6 Zr1 C8 53.2(7) . .
C9 Zr1 C8 32.7(4) . .
C2 Zr1 C8 105.4(5) . .
C4 Zr1 C8 91.1(5) . .
C1 Zr1 C8 133.3(5) . .
C5 Zr1 C8 122.7(5) . .
C7 Zr1 C8 31.1(5) . .
C2 C1 C5 108.8(12) . .
C2 C1 Zr1 73.9(7) . .
C5 C1 Zr1 73.9(6) . .
C1 C2 C3 107.6(11) . .
C1 C2 Zr1 75.1(7) . .
C3 C2 Zr1 72.8(7) . .
C4 C3 C2 108.9(13) . .
C4 C3 Zr1 75.2(7) . .
C2 C3 Zr1 74.5(7) . .
C3 C4 C5 108.6(11) . .
C3 C4 Zr1 73.1(7) . .
C5 C4 Zr1 74.8(6) . .
C4 C5 C1 106.2(11) . .
C4 C5 Zr1 73.3(7) . .
C1 C5 Zr1 73.1(6) . .
C7 C6 C10 106.7(17) . .
C7 C6 Zr1 75.8(8) . .
C10 C6 Zr1 73.2(7) . .
C8 C7 C6 109.3(14) . .
C8 C7 Zr1 75.8(9) . .
C6 C7 Zr1 71.7(9) . .
C7 C8 C9 107.8(16) . .
C7 C8 Zr1 73.1(9) . .
C9 C8 Zr1 71.1(8) . .
C10 C9 C8 108.3(15) . .
C10 C9 Zr1 73.2(8) . .
C8 C9 Zr1 76.2(7) . .
C9 C10 C6 107.8(17) . .
C9 C10 Zr1 74.8(8) . .
C6 C10 Zr1 73.2(7) . .
C12 C11 C18 86.1(8) . .
C12 C11 Zr1 119.0(9) . .
C18 C11 Zr1 100.0(6) . .
C13 C12 C17 114.1(14) . .
C13 C12 C11 153.0(14) . .
C17 C12 C11 92.2(10) . .
C14 C13 C12 119.4(16) . .
C13 C14 C15 127.8(17) . .
C14 C15 C16 119.1(18) . .
C15 C16 C17 116.8(18) . .
C12 C17 C18 93.7(11) . .
C12 C17 C16 119.0(14) . .
C18 C17 C16 147.1(15) . .
C17 C18 C19 114.6(10) . .
C17 C18 C11 87.9(9) . .
C19 C18 C11 121.7(9) . .
C26 C19 C20 124.2(9) . .
C26 C19 C18 123.9(9) . .
C20 C19 C18 111.8(9) . .
C21 C20 C25 117.6(13) . .
C21 C20 C19 122.8(12) . .
C25 C20 C19 119.5(11) . .
C20 C21 C22 121.1(17) . .
C23 C22 C21 120(2) . .
C22 C23 C24 119.9(18) . .
C23 C24 C25 121(2) . .
C20 C25 C24 119.5(16) . .
C19 C26 C27 122.6(9) . .
C19 C26 Zr1 106.3(7) . .
C27 C26 Zr1 131.0(7) . .
C28 C27 C32 117.5(9) . .
C28 C27 C26 121.6(10) . .
C32 C27 C26 120.8(9) . .
C27 C28 C29 122.3(11) . .
C30 C29 C28 118.8(11) . .
C31 C30 C29 121.4(11) . .
C30 C31 C32 119.3(11) . .
C27 C32 C31 120.5(10) . .
C101 C100 C102 99.9(18) . 3_666
C101 C100 C103 133(3) . 3_666
C102 C100 C103 33(2) 3_666 3_666
C102 C101 C100 137.7(19) . .
C103 C102 C101 139(5) . .
C103 C102 C100 98(5) . 3_666
C101 C102 C100 122(2) . 3_666
C102 C103 C100 48(3) . 3_666

loop_
_geom_bond_atom_site_label_1
_geom_bond_atom_site_label_2
_geom_bond_distance
_geom_bond_site_symmetry_2
Zr1 C11 2.250(12) .
Zr1 C26 2.298(10) .
Zr1 C3 2.491(12) .
Zr1 C10 2.492(12) .
Zr1 C6 2.493(13) .
Zr1 C9 2.513(13) .
Zr1 C2 2.514(11) .
Zr1 C4 2.518(11) .
Zr1 C1 2.527(11) .
Zr1 C5 2.537(11) .
Zr1 C7 2.546(14) .
Zr1 C8 2.579(14) .
C1 C2 1.347(18) .
C1 C5 1.438(15) .
C2 C3 1.408(16) .
C3 C4 1.368(16) .
C4 C5 1.386(17) .
C6 C7 1.41(3) .
C6 C10 1.44(2) .
C7 C8 1.37(2) .
C8 C9 1.44(2) .
C9 C10 1.38(2) .
C11 C12 1.527(17) .
C11 C18 1.631(15) .
C12 C13 1.47(2) .
C12 C17 1.475(19) .
C13 C14 1.26(2) .
C14 C15 1.33(2) .
C15 C16 1.35(2) .
C16 C17 1.51(2) .
C17 C18 1.482(17) .
C18 C19 1.535(15) .
C19 C26 1.347(14) .
C19 C20 1.484(14) .
C20 C21 1.307(18) .
C20 C25 1.344(17) .
C21 C22 1.45(2) .
C22 C23 1.25(3) .
C23 C24 1.33(3) .
C24 C25 1.39(2) .
C26 C27 1.482(13) .
C27 C28 1.380(15) .
C27 C32 1.396(14) .
C28 C29 1.395(15) .
C29 C30 1.369(15) .
C30 C31 1.364(16) .
C31 C32 1.414(14) .
C100 C101 1.50(2) .
C100 C102 1.50(3) 3_666
C100 C103 1.99(7) 3_666
C101 C102 1.31(2) .
C102 C103 1.11(6) .
C102 C100 1.50(3) 3_666
C103 C100 1.99(7) 3_666
